data_7117534
loop_
_publ_author_name
'Anup Rana'
'Pradeepta K. Panda'

_publ_section_title
;
 Beta-Tetrachlorotetramethoxyporphycenes: positional effect of
 substituents on structure and photophysical properties
;
_journal_name_full Chem.Commun.
_journal_page_first 12239
_journal_paper_doi 10.1039/C5cc03867G
_journal_volume 51
_journal_year 2015
_chemical_formula_moiety 'C24 H18 Cl4 N4 O4'
_chemical_formula_sum 'C24 H18 Cl4 N4 O4'
_chemical_formula_weight 568.22
_chemical_name_common porphycene
_chemical_name_systematic
; 
 2,7,12,17-tetrachloro-3,6,13,16-tetramethoxy-porphycene 
;
_space_group_IT_number 14
_symmetry_cell_setting monoclinic
_symmetry_space_group_name_Hall '-P 2ybc'
_symmetry_space_group_name_H-M 'P 1 21/c 1'
_atom_sites_solution_hydrogens geom
_atom_sites_solution_primary direct
_atom_sites_solution_secondary difmap
_audit_creation_method SHELXL-97
_audit_update_record
;
2015-04-28 deposited with the CCDC.
2015-06-11 downloaded from the CCDC.
;
_cell_angle_alpha 90.00
_cell_angle_beta 98.544(5)
_cell_angle_gamma 90.00
_cell_formula_units_Z 2
_cell_length_a 3.9469(2)
_cell_length_b 27.0301(15)
_cell_length_c 10.9065(5)
_cell_measurement_reflns_used 1472
_cell_measurement_temperature 293(2)
_cell_measurement_theta_max 71.7320
_cell_measurement_theta_min 4.4670
_cell_volume 1150.65(10)
_computing_cell_refinement
;
CrysAlisPro, Agilent Technologies,
Version 1.171.37.34i (release 04-08-2014 CrysAlis171 .NET)
(compiled Aug  4 2014,14:34:23)
;
_computing_data_collection
;
CrysAlisPro, Agilent Technologies,
Version 1.171.37.34i (release 04-08-2014 CrysAlis171 .NET)
(compiled Aug  4 2014,14:34:23)
;
_computing_data_reduction
;
CrysAlisPro, Agilent Technologies,
Version 1.171.37.34i (release 04-08-2014 CrysAlis171 .NET)
(compiled Aug  4 2014,14:34:23)
;
_computing_molecular_graphics
;
 OLEX2: a complete structure solution, refinement and analysis program.
 Dolomanov et al., J. Appl. Cryst. (2009). 42, 339-341
;
_computing_publication_material
;
 OLEX2: a complete structure solution, refinement and analysis program.
 Dolomanov et al., J. Appl. Cryst. (2009). 42, 339-341
;
_computing_structure_refinement 'SHELXL-97 (Sheldrick, 1997)'
_computing_structure_solution 'SHELXS-97 (Sheldrick, 1990)'
_diffrn_ambient_temperature 293(2)
_diffrn_measured_fraction_theta_full 0.961
_diffrn_measured_fraction_theta_max 0.961
_diffrn_measurement_device_type 'Xcalibur, Eos, Gemini'
_diffrn_measurement_method '\w scans'
_diffrn_radiation_monochromator graphite
_diffrn_radiation_source 'fine-focus sealed tube'
_diffrn_radiation_type CuK\a
_diffrn_radiation_wavelength 1.54184
_diffrn_reflns_av_R_equivalents 0.0523
_diffrn_reflns_av_sigmaI/netI 0.0494
_diffrn_reflns_limit_h_max 3
_diffrn_reflns_limit_h_min -4
_diffrn_reflns_limit_k_max 32
_diffrn_reflns_limit_k_min -28
_diffrn_reflns_limit_l_max 12
_diffrn_reflns_limit_l_min -12
_diffrn_reflns_number 3733
_diffrn_reflns_theta_full 66.58
_diffrn_reflns_theta_max 66.58
_diffrn_reflns_theta_min 4.41
_exptl_absorpt_coefficient_mu 5.047
_exptl_absorpt_correction_T_max 0.603
_exptl_absorpt_correction_T_min 0.492
_exptl_absorpt_correction_type multi-scan
_exptl_absorpt_process_details
;
CrysAlisPro, Agilent Technologies,
Version 1.171.37.34i (release 04-08-2014 CrysAlis171 .NET)
(compiled Aug  4 2014,14:34:23)
Empirical absorption correction using spherical harmonics,
 implemented in SCALE3 ABSPACK scaling algorithm.
;
_exptl_crystal_colour purple
_exptl_crystal_density_diffrn 1.640
_exptl_crystal_density_method 'not measured'
_exptl_crystal_description needle
_exptl_crystal_F_000 580
_exptl_crystal_size_max 0.15
_exptl_crystal_size_mid 0.13
_exptl_crystal_size_min 0.10
_refine_diff_density_max 0.514
_refine_diff_density_min -0.461
_refine_diff_density_rms 0.120
_refine_ls_extinction_method none
_refine_ls_goodness_of_fit_ref 1.132
_refine_ls_hydrogen_treatment mixed
_refine_ls_matrix_type full
_refine_ls_number_parameters 169
_refine_ls_number_reflns 1961
_refine_ls_number_restraints 0
_refine_ls_restrained_S_all 1.132
_refine_ls_R_factor_all 0.0976
_refine_ls_R_factor_gt 0.0744
_refine_ls_shift/su_max 0.000
_refine_ls_shift/su_mean 0.000
_refine_ls_structure_factor_coef Fsqd
_refine_ls_weighting_details 'calc w=1/[\s^2^(Fo^2^)+(0.1953P)^2^+0.0000P] where P=(Fo^2^+2Fc^2^)/3'
_refine_ls_weighting_scheme calc
_refine_ls_wR_factor_gt 0.2148
_refine_ls_wR_factor_ref 0.2799
_reflns_number_gt 1455
_reflns_number_total 1961
_reflns_threshold_expression >2sigma(I)
_cod_data_source_file c5cc03867g2.cif
_cod_data_source_block TCTMPo
_cod_original_cell_volume 1150.65(11)
_cod_original_sg_symbol_H-M 'P 21/c'
_cod_database_code 7117534

loop_
_symmetry_equiv_pos_as_xyz
'x, y, z'
'-x, y+1/2, -z+1/2'
'-x, -y, -z'
'x, -y-1/2, z-1/2'

loop_
_atom_site_label
_atom_site_type_symbol
_atom_site_fract_x
_atom_site_fract_y
_atom_site_fract_z
_atom_site_U_iso_or_equiv
_atom_site_adp_type
_atom_site_occupancy
_atom_site_symmetry_multiplicity
_atom_site_calc_flag
_atom_site_refinement_flags
_atom_site_disorder_assembly
_atom_site_disorder_group
Cl2 Cl 1.3877(4) 0.58562(5) 0.42327(11) 0.0695(6) Uani 1 1 d . . .
Cl1 Cl 0.2619(4) 0.67989(5) -0.29717(13) 0.0787(6) Uani 1 1 d . . .
N1 N 0.4290(10) 0.56204(14) -0.0893(3) 0.0494(9) Uani 1 1 d . . .
N2 N 0.8097(11) 0.53150(14) 0.1329(3) 0.0516(9) Uani 1 1 d . . .
O2 O 1.0865(12) 0.65612(14) 0.1966(3) 0.0738(11) Uani 1 1 d . . .
C1 C 0.2710(13) 0.58570(17) -0.1935(4) 0.0516(11) Uani 1 1 d . . .
C3 C 0.5884(13) 0.64271(17) -0.0755(4) 0.0556(11) Uani 1 1 d . . .
C7 C 1.1292(13) 0.5735(2) 0.2844(4) 0.0560(11) Uani 1 1 d . . .
C4 C 0.6218(12) 0.59536(16) -0.0157(4) 0.0483(10) Uani 1 1 d . . .
O1 O 0.7615(11) 0.68423(13) -0.0330(4) 0.0711(11) Uani 1 1 d . . .
C9 C 1.0604(13) 0.48257(19) 0.3161(4) 0.0562(11) Uani 1 1 d . . .
H9 H 1.2026 0.4867 0.3914 0.067 Uiso 1 1 calc R . .
C8 C 0.9984(13) 0.52578(18) 0.2465(4) 0.0526(11) Uani 1 1 d . . .
C5 C 0.8072(12) 0.57987(16) 0.0993(4) 0.0481(10) Uani 1 1 d . . .
C2 C 0.3810(13) 0.63631(17) -0.1832(4) 0.0553(11) Uani 1 1 d . . .
C6 C 1.0143(13) 0.60706(18) 0.1960(4) 0.0539(11) Uani 1 1 d . . .
C10 C 0.0524(13) 0.56503(18) -0.2925(4) 0.0559(12) Uani 1 1 d . . .
H10 H -0.0324 0.5876 -0.3538 0.067 Uiso 1 1 calc R . .
C12 C 0.944(2) 0.6843(2) 0.2871(7) 0.087(2) Uani 1 1 d . . .
H12A H 0.6990 0.6807 0.2738 0.130 Uiso 1 1 calc R . .
H12B H 1.0024 0.7185 0.2799 0.130 Uiso 1 1 calc R . .
H12C H 1.0338 0.6726 0.3685 0.130 Uiso 1 1 calc R . .
C11 C 0.558(2) 0.7253(2) -0.0084(8) 0.0879(19) Uani 1 1 d . . .
H11A H 0.4148 0.7351 -0.0833 0.132 Uiso 1 1 calc R . .
H11B H 0.7047 0.7524 0.0221 0.132 Uiso 1 1 calc R . .
H11C H 0.4178 0.7163 0.0528 0.132 Uiso 1 1 calc R . .
H1N H 0.35(3) 0.523(3) -0.085(10) 0.16(4) Uiso 1 1 d . . .

loop_
_atom_site_aniso_label
_atom_site_aniso_U_11
_atom_site_aniso_U_22
_atom_site_aniso_U_33
_atom_site_aniso_U_23
_atom_site_aniso_U_13
_atom_site_aniso_U_12
Cl2 0.0720(10) 0.0809(10) 0.0525(8) -0.0053(5) -0.0010(6) -0.0100(6)
Cl1 0.0989(13) 0.0592(8) 0.0744(9) 0.0201(6) 0.0010(8) 0.0095(7)
N1 0.054(2) 0.050(2) 0.0443(17) 0.0009(14) 0.0076(15) 0.0053(17)
N2 0.063(2) 0.0480(19) 0.0446(17) -0.0005(14) 0.0107(16) -0.0001(17)
O2 0.100(3) 0.057(2) 0.065(2) -0.0035(16) 0.0127(19) -0.023(2)
C1 0.056(3) 0.051(2) 0.050(2) 0.0022(16) 0.0143(19) 0.0086(19)
C3 0.060(3) 0.046(2) 0.063(3) 0.0006(19) 0.013(2) 0.005(2)
C7 0.062(3) 0.067(3) 0.041(2) -0.0052(19) 0.0128(18) -0.006(2)
C4 0.048(2) 0.048(2) 0.050(2) 0.0003(17) 0.0104(18) 0.0025(19)
O1 0.068(2) 0.0504(19) 0.093(3) -0.0017(17) 0.0045(19) -0.0019(16)
C9 0.060(3) 0.065(3) 0.042(2) -0.0006(18) 0.0032(18) 0.004(2)
C8 0.055(3) 0.056(3) 0.047(2) -0.0048(18) 0.0118(17) -0.001(2)
C5 0.050(3) 0.049(2) 0.047(2) 0.0018(16) 0.0123(18) 0.0035(18)
C2 0.062(3) 0.049(2) 0.056(2) 0.0106(18) 0.013(2) 0.011(2)
C6 0.056(3) 0.056(3) 0.052(2) -0.0036(19) 0.0137(18) -0.005(2)
C10 0.064(3) 0.058(3) 0.046(2) 0.0068(18) 0.008(2) 0.009(2)
C12 0.107(5) 0.055(3) 0.103(5) -0.014(3) 0.028(4) -0.009(3)
C11 0.089(5) 0.048(3) 0.126(5) -0.011(3) 0.013(4) 0.005(3)

loop_
_atom_type_symbol
_atom_type_description
_atom_type_scat_dispersion_real
_atom_type_scat_dispersion_imag
_atom_type_scat_source
C C 0.0181 0.0091 'International Tables Vol C Tables 4.2.6.8 and 6.1.1.4'
H H 0.0000 0.0000 'International Tables Vol C Tables 4.2.6.8 and 6.1.1.4'
N N 0.0311 0.0180 'International Tables Vol C Tables 4.2.6.8 and 6.1.1.4'
O O 0.0492 0.0322 'International Tables Vol C Tables 4.2.6.8 and 6.1.1.4'
Cl Cl 0.3639 0.7018 'International Tables Vol C Tables 4.2.6.8 and 6.1.1.4'

loop_
_geom_angle_atom_site_label_1
_geom_angle_atom_site_label_2
_geom_angle_atom_site_label_3
_geom_angle
_geom_angle_site_symmetry_1
_geom_angle_site_symmetry_3
C4 N1 C1 109.0(4) . .
C4 N1 H1N 138(6) . .
C1 N1 H1N 113(6) . .
C8 N2 C5 109.7(4) . .
C6 O2 C12 114.9(4) . .
N1 C1 C10 127.4(4) . .
N1 C1 C2 106.5(4) . .
C10 C1 C2 126.0(4) . .
C2 C3 O1 128.1(4) . .
C2 C3 C4 106.6(4) . .
O1 C3 C4 125.1(5) . .
C6 C7 C8 109.3(4) . .
C6 C7 Cl2 126.2(4) . .
C8 C7 Cl2 124.5(4) . .
N1 C4 C5 119.7(4) . .
N1 C4 C3 108.5(4) . .
C5 C4 C3 131.8(4) . .
C3 O1 C11 116.2(5) . .
C10 C9 C8 131.1(4) 3_665 .
C10 C9 H9 114.5 3_665 .
C8 C9 H9 114.5 . .
N2 C8 C9 128.4(4) . .
N2 C8 C7 106.7(4) . .
C9 C8 C7 124.9(4) . .
N2 C5 C4 120.3(4) . .
N2 C5 C6 108.3(4) . .
C4 C5 C6 131.4(4) . .
C3 C2 C1 109.3(4) . .
C3 C2 Cl1 127.5(4) . .
C1 C2 Cl1 123.2(4) . .
C7 C6 O2 127.2(4) . .
C7 C6 C5 105.9(4) . .
O2 C6 C5 126.9(4) . .
C9 C10 C1 131.8(4) 3_665 .
C9 C10 H10 114.1 3_665 .
C1 C10 H10 114.1 . .
O2 C12 H12A 109.5 . .
O2 C12 H12B 109.5 . .
H12A C12 H12B 109.5 . .
O2 C12 H12C 109.5 . .
H12A C12 H12C 109.5 . .
H12B C12 H12C 109.5 . .
O1 C11 H11A 109.5 . .
O1 C11 H11B 109.5 . .
H11A C11 H11B 109.5 . .
O1 C11 H11C 109.5 . .
H11A C11 H11C 109.5 . .
H11B C11 H11C 109.5 . .

loop_
_geom_bond_atom_site_label_1
_geom_bond_atom_site_label_2
_geom_bond_distance
_geom_bond_site_symmetry_2
Cl2 C7 1.727(5) .
Cl1 C2 1.727(4) .
N1 C4 1.361(6) .
N1 C1 1.370(6) .
N1 H1N 1.11(9) .
N2 C8 1.357(6) .
N2 C5 1.357(6) .
O2 C6 1.356(6) .
O2 C12 1.427(7) .
C1 C10 1.395(7) .
C1 C2 1.435(7) .
C3 C2 1.339(7) .
C3 O1 1.359(6) .
C3 C4 1.434(6) .
C7 C6 1.353(7) .
C7 C8 1.428(7) .
C4 C5 1.418(6) .
O1 C11 1.419(7) .
C9 C10 1.373(7) 3_665
C9 C8 1.395(7) .
C9 H9 0.9300 .
C5 C6 1.437(6) .
C10 C9 1.373(7) 3_665
C10 H10 0.9300 .
C12 H12A 0.9600 .
C12 H12B 0.9600 .
C12 H12C 0.9600 .
C11 H11A 0.9600 .
C11 H11B 0.9600 .
C11 H11C 0.9600 .
